data_4131899
loop_
_publ_author_name
'Song, Jin'
'Zhang, Zi-Jing'
'Chen, Shu-Sen'
'Fan, Tao'
'Gong, Liu-Zhu'

_publ_section_title
;
 Lewis Base/Copper Cooperatively Catalyzed Asymmetric \a-Amination of
 Esters with Diaziridinone.
;
_journal_issue 9
_journal_name_full 'Journal of the American Chemical Society'
_journal_page_first 3177
_journal_page_last 3180
_journal_paper_doi 10.1021/jacs.7b12628
_journal_volume 140
_journal_year 2018
_chemical_absolute_configuration rmad
_chemical_formula_moiety 'C17 H24 N2 O2'
_chemical_formula_sum 'C17 H24 N2 O2'
_chemical_formula_weight 288.38
_space_group_crystal_system monoclinic
_space_group_IT_number 4
_space_group_name_Hall 'P 2yb'
_space_group_name_H-M_alt 'P 1 21 1'
_atom_sites_solution_hydrogens geom
_atom_sites_solution_primary dual
_audit_creation_date 2017-08-14
_audit_creation_method
;
Olex2 1.2
(compiled 2017.07.20 svn.r3457 for OlexSys, GUI svn.r5375)
;
_cell_angle_alpha 90
_cell_angle_beta 112.9520(10)
_cell_angle_gamma 90
_cell_formula_units_Z 4
_cell_length_a 12.1758(3)
_cell_length_b 10.3730(3)
_cell_length_c 14.1803(4)
_cell_measurement_reflns_used 6666
_cell_measurement_temperature 198(2)
_cell_measurement_theta_max 69.871
_cell_measurement_theta_min 3.385
_cell_volume 1649.18(8)
_computing_cell_refinement 'SAINT v8.37A (Bruker, 2015)'
_computing_data_reduction 'SAINT v8.37A (Bruker, 2015)'
_computing_molecular_graphics 'Olex2 (Dolomanov et al., 2009)'
_computing_publication_material 'Olex2 (Dolomanov et al., 2009)'
_computing_structure_refinement 'XL (Sheldrick, 2008)'
_computing_structure_solution 'ShelXT (Sheldrick, 2015)'
_diffrn_ambient_temperature 198.26
_diffrn_measured_fraction_theta_full 0.996
_diffrn_measured_fraction_theta_max 0.994
_diffrn_measurement_device_type 'Bruker D8 Venture'
_diffrn_radiation_type CuK\a
_diffrn_radiation_wavelength 1.54178
_diffrn_reflns_av_R_equivalents 0.0428
_diffrn_reflns_av_unetI/netI 0.0469
_diffrn_reflns_Laue_measured_fraction_full 0.996
_diffrn_reflns_Laue_measured_fraction_max 0.994
_diffrn_reflns_limit_h_max 14
_diffrn_reflns_limit_h_min -14
_diffrn_reflns_limit_k_max 12
_diffrn_reflns_limit_k_min -12
_diffrn_reflns_limit_l_max 17
_diffrn_reflns_limit_l_min -17
_diffrn_reflns_number 17507
_diffrn_reflns_point_group_measured_fraction_full 0.983
_diffrn_reflns_point_group_measured_fraction_max 0.980
_diffrn_reflns_theta_full 67.679
_diffrn_reflns_theta_max 70.379
_diffrn_reflns_theta_min 3.385
_exptl_absorpt_coefficient_mu 0.606
_exptl_absorpt_correction_T_max 0.7533
_exptl_absorpt_correction_T_min 0.5837
_exptl_absorpt_correction_type multi-scan
_exptl_absorpt_process_details
'SADABS-2016/2 (Bruker,2016/2) was used for absorption correction. wR2(int) was 0.1287 before and 0.0718 after correction. The Ratio of minimum to maximum transmission is 0.7749. The \l/2 correction factor is Not present.'
_exptl_crystal_colour colourless
_exptl_crystal_colour_primary colourless
_exptl_crystal_density_diffrn 1.161
_exptl_crystal_description block
_exptl_crystal_F_000 624
_exptl_crystal_size_max 0.15
_exptl_crystal_size_mid 0.1
_exptl_crystal_size_min 0.05
_refine_diff_density_max 0.280
_refine_diff_density_min -0.251
_refine_diff_density_rms 0.055
_refine_ls_abs_structure_details
;
 Flack x determined using 1998 quotients [(I+)-(I-)]/[(I+)+(I-)]
 (Parsons, Flack and Wagner, Acta Cryst. B69 (2013) 249-259).
;
_refine_ls_abs_structure_Flack 0.19(14)
_refine_ls_extinction_coef 0.011(2)
_refine_ls_extinction_expression Fc^*^=kFc[1+0.001xFc^2^\l^3^/sin(2\q)]^-1/4^
_refine_ls_extinction_method 'SHELXL-2014/7 (Sheldrick 2014'
_refine_ls_goodness_of_fit_ref 1.048
_refine_ls_hydrogen_treatment constr
_refine_ls_matrix_type full
_refine_ls_number_parameters 392
_refine_ls_number_reflns 6172
_refine_ls_number_restraints 19
_refine_ls_restrained_S_all 1.079
_refine_ls_R_factor_all 0.0779
_refine_ls_R_factor_gt 0.0689
_refine_ls_shift/su_max 0.002
_refine_ls_shift/su_mean 0.000
_refine_ls_structure_factor_coef Fsqd
_refine_ls_weighting_details 'w=1/[\s^2^(Fo^2^)+(0.1182P)^2^+0.2320P] where P=(Fo^2^+2Fc^2^)/3'
_refine_ls_weighting_scheme calc
_refine_ls_wR_factor_gt 0.1795
_refine_ls_wR_factor_ref 0.1908
_reflns_Friedel_coverage 0.862
_reflns_Friedel_fraction_full 0.970
_reflns_Friedel_fraction_max 0.964
_reflns_number_gt 5314
_reflns_number_total 6172
_reflns_threshold_expression 'I > 2\s(I)'
_cod_data_source_file ja7b12628_si_002.cif
_cod_data_source_block cu_d8v17253_0m
_cod_database_code 4131899
_shelx_shelxl_version_number 2014/7
_shelx_space_group_comment
;
The symmetry employed for this shelxl refinement is uniquely defined
by the following loop, which should always be used as a source of
symmetry information in preference to the above space-group names.
They are only intended as comments.
;
_shelx_estimated_absorpt_t_max 0.970
_shelx_estimated_absorpt_t_min 0.915
_olex2_refinement_description
;
1. Fixed Uiso
 At 1.2 times of:
  All C(H) groups
 At 1.5 times of:
  All C(H,H,H) groups
2. Uiso/Uaniso restraints and constraints
C10 \\sim C12 \\sim C11 \\sim C13: within 2A with sigma of 0.005 and sigma for
terminal atoms of 0.01
3.a Ternary CH refined with riding coordinates:
 C1(H1), C1A(H1A)
3.b Aromatic/amide H refined with riding coordinates:
 C5(H5), C6(H6), C7(H7), C8(H8), C9(H9), C5A(H5A), C6A(H6A), C7A(H7A),
 C8A(H8A), C9A(H9A)
3.c Idealised Me refined as rotating group:
 C11(H11A,H11B,H11C), C12(H12A,H12B,H12C), C13(H13A,H13B,H13C), C15(H15A,H15B,
 H15C), C16(H16A,H16B,H16C), C17(H17A,H17B,H17C), C11A(H11D,H11E,H11F),
 C12A(H12D,H12E,H12F), C13A(H13D,H13E,H13F), C15A(H15D,H15E,H15F), C16A(H16D,
 H16E,H16F), C17A(H17D,H17E,H17F)
;
_olex2_submission_special_instructions 'No special instructions were received'

loop_
_space_group_symop_operation_xyz
'x, y, z'
'-x, y+1/2, -z'

loop_
_atom_site_label
_atom_site_type_symbol
_atom_site_fract_x
_atom_site_fract_y
_atom_site_fract_z
_atom_site_U_iso_or_equiv
_atom_site_adp_type
_atom_site_occupancy
_atom_site_site_symmetry_order
_atom_site_calc_flag
_atom_site_refinement_flags_posn
_atom_site_refinement_flags_adp
O1 O 1.0127(4) 0.3852(3) 0.7595(3) 0.0628(9) Uani 1 1 d . .
O2 O 0.8217(3) 0.7345(4) 0.8212(3) 0.0629(9) Uani 1 1 d . .
N1 N 0.9211(3) 0.5441(4) 0.8183(3) 0.0521(9) Uani 1 1 d . .
N2 N 0.9662(3) 0.5841(3) 0.6820(3) 0.0457(8) Uani 1 1 d . .
C1 C 0.9010(4) 0.6964(4) 0.6926(3) 0.0437(9) Uani 1 1 d . .
H1 H 0.8248 0.7049 0.6310 0.052 Uiso 1 1 calc R .
C2 C 0.9716(4) 0.4924(4) 0.7523(4) 0.0499(10) Uani 1 1 d . .
C3 C 0.8740(4) 0.6638(4) 0.7857(3) 0.0477(10) Uani 1 1 d . .
C4 C 0.9686(4) 0.8228(4) 0.7130(3) 0.0441(9) Uani 1 1 d . .
C5 C 0.9047(5) 0.9371(5) 0.6867(4) 0.0538(11) Uani 1 1 d . .
H5 H 0.8205 0.9344 0.6510 0.065 Uiso 1 1 calc R .
C6 C 0.9619(6) 1.0556(5) 0.7115(4) 0.0632(13) Uani 1 1 d . .
H6 H 0.9172 1.1332 0.6931 0.076 Uiso 1 1 calc R .
C7 C 1.0833(6) 1.0596(6) 0.7628(4) 0.0670(14) Uani 1 1 d . .
H7 H 1.1230 1.1404 0.7800 0.080 Uiso 1 1 calc R .
C8 C 1.1481(5) 0.9468(7) 0.7896(4) 0.0674(14) Uani 1 1 d . .
H8 H 1.2322 0.9504 0.8251 0.081 Uiso 1 1 calc R .
C9 C 1.0911(4) 0.8270(5) 0.7649(4) 0.0546(11) Uani 1 1 d . .
H9 H 1.1361 0.7495 0.7835 0.066 Uiso 1 1 calc R .
C10 C 0.9249(6) 0.4740(6) 0.9124(4) 0.0714(15) Uani 1 1 d . U
C11 C 0.8461(11) 0.5450(12) 0.9590(8) 0.138(3) Uani 1 1 d . U
H11A H 0.8925 0.6140 1.0043 0.207 Uiso 1 1 calc GR .
H11B H 0.8195 0.4839 0.9984 0.207 Uiso 1 1 calc GR .
H11C H 0.7766 0.5821 0.9039 0.207 Uiso 1 1 calc GR .
C12 C 0.8638(9) 0.3457(9) 0.8799(7) 0.117(3) Uani 1 1 d . U
H12A H 0.7779 0.3593 0.8429 0.176 Uiso 1 1 calc GR .
H12B H 0.8776 0.2926 0.9407 0.176 Uiso 1 1 calc GR .
H12C H 0.8961 0.3018 0.8352 0.176 Uiso 1 1 calc GR .
C13 C 1.0457(8) 0.4652(9) 0.9865(6) 0.114(3) Uani 1 1 d . U
H13A H 1.0908 0.4058 0.9614 0.171 Uiso 1 1 calc GR .
H13B H 1.0458 0.4331 1.0515 0.171 Uiso 1 1 calc GR .
H13C H 1.0829 0.5506 0.9969 0.171 Uiso 1 1 calc GR .
C14 C 0.9720(4) 0.5476(4) 0.5813(3) 0.0471(9) Uani 1 1 d . .
C15 C 0.9619(6) 0.6701(5) 0.5184(4) 0.0630(13) Uani 1 1 d . .
H15A H 0.8850 0.7118 0.5050 0.095 Uiso 1 1 calc GR .
H15B H 0.9674 0.6477 0.4533 0.095 Uiso 1 1 calc GR .
H15C H 1.0267 0.7293 0.5566 0.095 Uiso 1 1 calc GR .
C16 C 1.0944(5) 0.4855(5) 0.6016(4) 0.0593(12) Uani 1 1 d . .
H16A H 1.1581 0.5452 0.6411 0.089 Uiso 1 1 calc GR .
H16B H 1.1006 0.4664 0.5361 0.089 Uiso 1 1 calc GR .
H16C H 1.1022 0.4054 0.6403 0.089 Uiso 1 1 calc GR .
C17 C 0.8703(5) 0.4554(6) 0.5238(4) 0.0628(13) Uani 1 1 d . .
H17A H 0.8746 0.4315 0.4584 0.094 Uiso 1 1 calc GR .
H17B H 0.7938 0.4977 0.5108 0.094 Uiso 1 1 calc GR .
H17C H 0.8772 0.3777 0.5650 0.094 Uiso 1 1 calc GR .
O1A O 0.4775(4) 0.6064(3) 0.7794(3) 0.0609(9) Uani 1 1 d . .
O2A O 0.3268(3) 0.2927(3) 0.5381(2) 0.0509(7) Uani 1 1 d . .
N1A N 0.4279(3) 0.4623(3) 0.6432(3) 0.0432(8) Uani 1 1 d . .
N2A N 0.4155(3) 0.3994(4) 0.7903(3) 0.0459(8) Uani 1 1 d . .
C1A C 0.3725(4) 0.2913(4) 0.7203(3) 0.0417(8) Uani 1 1 d . .
H1A H 0.2894 0.2690 0.7120 0.050 Uiso 1 1 calc R .
C2A C 0.4449(4) 0.5003(4) 0.7448(3) 0.0474(9) Uani 1 1 d . .
C3A C 0.3714(4) 0.3471(4) 0.6208(3) 0.0423(9) Uani 1 1 d . .
C4A C 0.4498(4) 0.1709(4) 0.7477(3) 0.0439(9) Uani 1 1 d . .
C5A C 0.5734(5) 0.1816(5) 0.7856(4) 0.0614(12) Uani 1 1 d . .
H5A H 0.6101 0.2642 0.7971 0.074 Uiso 1 1 calc R .
C6A C 0.6431(5) 0.0702(6) 0.8066(5) 0.0729(16) Uani 1 1 d . .
H6A H 0.7275 0.0773 0.8323 0.087 Uiso 1 1 calc R .
C7A C 0.5912(6) -0.0490(6) 0.7907(4) 0.0692(16) Uani 1 1 d . .
H7A H 0.6395 -0.1242 0.8059 0.083 Uiso 1 1 calc R .
C8A C 0.4688(6) -0.0597(5) 0.7526(4) 0.0640(14) Uani 1 1 d . .
H8A H 0.4326 -0.1425 0.7415 0.077 Uiso 1 1 calc R .
C9A C 0.3982(5) 0.0505(4) 0.7302(3) 0.0504(10) Uani 1 1 d . .
H9A H 0.3138 0.0426 0.7027 0.061 Uiso 1 1 calc R .
C10A C 0.4556(4) 0.5506(4) 0.5704(3) 0.0463(9) Uani 1 1 d . .
C11A C 0.3561(5) 0.6496(5) 0.5299(4) 0.0601(12) Uani 1 1 d . .
H11D H 0.2803 0.6056 0.4927 0.090 Uiso 1 1 calc GR .
H11E H 0.3731 0.7092 0.4836 0.090 Uiso 1 1 calc GR .
H11F H 0.3508 0.6980 0.5874 0.090 Uiso 1 1 calc GR .
C12A C 0.5770(5) 0.6148(6) 0.6274(4) 0.0623(12) Uani 1 1 d . .
H12D H 0.5721 0.6722 0.6805 0.093 Uiso 1 1 calc GR .
H12E H 0.5993 0.6649 0.5790 0.093 Uiso 1 1 calc GR .
H12F H 0.6374 0.5484 0.6592 0.093 Uiso 1 1 calc GR .
C13A C 0.4643(5) 0.4734(5) 0.4819(4) 0.0631(13) Uani 1 1 d . .
H13D H 0.5242 0.4053 0.5092 0.095 Uiso 1 1 calc GR .
H13E H 0.4878 0.5308 0.4381 0.095 Uiso 1 1 calc GR .
H13F H 0.3867 0.4346 0.4417 0.095 Uiso 1 1 calc GR .
C14A C 0.4132(4) 0.4097(5) 0.8954(3) 0.0495(10) Uani 1 1 d . .
C15A C 0.5412(5) 0.4279(7) 0.9732(4) 0.0717(16) Uani 1 1 d . .
H15D H 0.5907 0.3564 0.9674 0.108 Uiso 1 1 calc GR .
H15E H 0.5418 0.4295 1.0425 0.108 Uiso 1 1 calc GR .
H15F H 0.5729 0.5094 0.9596 0.108 Uiso 1 1 calc GR .
C16A C 0.3346(6) 0.5221(6) 0.8988(5) 0.0705(15) Uani 1 1 d . .
H16D H 0.3691 0.6029 0.8873 0.106 Uiso 1 1 calc GR .
H16E H 0.3293 0.5247 0.9660 0.106 Uiso 1 1 calc GR .
H16F H 0.2546 0.5110 0.8454 0.106 Uiso 1 1 calc GR .
C17A C 0.3625(6) 0.2862(6) 0.9195(5) 0.0749(17) Uani 1 1 d . .
H17D H 0.2805 0.2744 0.8697 0.112 Uiso 1 1 calc GR .
H17E H 0.3628 0.2917 0.9886 0.112 Uiso 1 1 calc GR .
H17F H 0.4114 0.2129 0.9157 0.112 Uiso 1 1 calc GR .

loop_
_atom_site_aniso_label
_atom_site_aniso_U_11
_atom_site_aniso_U_22
_atom_site_aniso_U_33
_atom_site_aniso_U_23
_atom_site_aniso_U_13
_atom_site_aniso_U_12
O1 0.082(3) 0.0435(18) 0.064(2) 0.0139(15) 0.0296(19) 0.0120(16)
O2 0.061(2) 0.070(2) 0.068(2) -0.0132(18) 0.0350(17) -0.0031(17)
N1 0.056(2) 0.053(2) 0.0471(19) 0.0014(17) 0.0201(16) -0.0076(17)
N2 0.0500(19) 0.0408(19) 0.0459(18) 0.0056(15) 0.0184(15) 0.0068(14)
C1 0.041(2) 0.044(2) 0.043(2) 0.0008(17) 0.0135(16) 0.0029(16)
C2 0.055(3) 0.043(2) 0.049(2) 0.0003(18) 0.0166(19) -0.0059(19)
C3 0.044(2) 0.053(2) 0.044(2) -0.0078(19) 0.0155(17) -0.0099(18)
C4 0.050(2) 0.044(2) 0.0402(19) 0.0001(17) 0.0195(16) -0.0002(17)
C5 0.064(3) 0.046(2) 0.049(2) 0.002(2) 0.019(2) 0.003(2)
C6 0.094(4) 0.042(2) 0.056(3) -0.004(2) 0.031(3) -0.004(2)
C7 0.095(4) 0.055(3) 0.053(3) -0.008(2) 0.031(3) -0.025(3)
C8 0.060(3) 0.088(4) 0.051(3) -0.002(3) 0.019(2) -0.025(3)
C9 0.055(3) 0.061(3) 0.048(2) 0.007(2) 0.0201(19) -0.004(2)
C10 0.099(4) 0.068(3) 0.056(3) 0.012(2) 0.039(3) -0.013(3)
C11 0.185(8) 0.154(8) 0.113(6) 0.047(6) 0.100(6) 0.038(7)
C12 0.146(7) 0.108(6) 0.095(5) 0.015(5) 0.045(5) -0.058(5)
C13 0.117(6) 0.124(6) 0.067(4) 0.038(4) 0.000(4) -0.033(5)
C14 0.059(2) 0.0400(19) 0.045(2) 0.0031(17) 0.0230(18) 0.0099(18)
C15 0.092(4) 0.055(3) 0.056(3) 0.011(2) 0.044(3) 0.013(3)
C16 0.060(3) 0.062(3) 0.061(3) -0.001(2) 0.029(2) 0.012(2)
C17 0.067(3) 0.064(3) 0.053(3) -0.006(2) 0.019(2) 0.005(2)
O1A 0.091(3) 0.0385(16) 0.0578(19) -0.0088(14) 0.0335(18) -0.0160(16)
O2A 0.0562(18) 0.0481(17) 0.0447(16) -0.0059(13) 0.0158(13) -0.0070(13)
N1A 0.0498(19) 0.0391(17) 0.0419(17) 0.0029(14) 0.0191(14) 0.0020(14)
N2A 0.054(2) 0.0401(17) 0.0426(18) -0.0042(15) 0.0181(15) -0.0044(15)
C1A 0.042(2) 0.040(2) 0.043(2) -0.0001(16) 0.0162(16) -0.0003(16)
C2A 0.055(2) 0.040(2) 0.047(2) -0.0010(18) 0.0201(19) 0.0028(18)
C3A 0.040(2) 0.041(2) 0.045(2) 0.0008(17) 0.0156(16) 0.0032(16)
C4A 0.050(2) 0.042(2) 0.040(2) 0.0043(17) 0.0178(17) 0.0023(17)
C5A 0.049(2) 0.057(3) 0.070(3) 0.000(2) 0.014(2) 0.006(2)
C6A 0.064(3) 0.080(4) 0.065(3) 0.002(3) 0.014(2) 0.022(3)
C7A 0.099(4) 0.060(3) 0.049(3) 0.009(2) 0.030(3) 0.036(3)
C8A 0.106(5) 0.038(2) 0.058(3) 0.000(2) 0.042(3) 0.002(2)
C9A 0.066(3) 0.043(2) 0.046(2) -0.0034(19) 0.027(2) -0.006(2)
C10A 0.053(2) 0.0401(19) 0.047(2) 0.0062(18) 0.0210(18) -0.0045(18)
C11A 0.068(3) 0.048(3) 0.062(3) 0.013(2) 0.023(2) 0.002(2)
C12A 0.062(3) 0.067(3) 0.058(3) 0.006(2) 0.024(2) -0.013(2)
C13A 0.077(3) 0.066(3) 0.060(3) -0.004(2) 0.041(3) -0.010(3)
C14A 0.058(3) 0.051(2) 0.042(2) -0.0055(18) 0.0222(19) -0.0072(19)
C15A 0.066(3) 0.101(5) 0.045(2) -0.004(3) 0.018(2) -0.006(3)
C16A 0.082(4) 0.077(4) 0.060(3) -0.003(3) 0.036(3) 0.011(3)
C17A 0.109(5) 0.068(3) 0.058(3) -0.009(3) 0.043(3) -0.030(3)

loop_
_atom_type_symbol
_atom_type_description
_atom_type_scat_dispersion_real
_atom_type_scat_dispersion_imag
_atom_type_scat_source
C C 0.0181 0.0091 'International Tables Vol C Tables 4.2.6.8 and 6.1.1.4'
H H 0.0000 0.0000 'International Tables Vol C Tables 4.2.6.8 and 6.1.1.4'
N N 0.0311 0.0180 'International Tables Vol C Tables 4.2.6.8 and 6.1.1.4'
O O 0.0492 0.0322 'International Tables Vol C Tables 4.2.6.8 and 6.1.1.4'

loop_
_geom_angle_atom_site_label_1
_geom_angle_atom_site_label_2
_geom_angle_atom_site_label_3
_geom_angle
C2 N1 C10 122.3(4)
C3 N1 C2 110.8(4)
C3 N1 C10 126.9(4)
C1 N2 C14 122.1(3)
C2 N2 C1 110.9(4)
C2 N2 C14 120.8(4)
N2 C1 H1 109.8
N2 C1 C3 103.0(3)
N2 C1 C4 115.9(3)
C3 C1 H1 109.8
C4 C1 H1 109.8
C4 C1 C3 108.2(3)
O1 C2 N1 124.5(4)
O1 C2 N2 127.3(5)
N2 C2 N1 108.2(4)
O2 C3 N1 129.2(5)
O2 C3 C1 123.9(5)
N1 C3 C1 106.9(4)
C5 C4 C1 118.9(4)
C9 C4 C1 121.4(4)
C9 C4 C5 119.4(4)
C4 C5 H5 119.5
C4 C5 C6 121.0(5)
C6 C5 H5 119.5
C5 C6 H6 120.2
C7 C6 C5 119.5(5)
C7 C6 H6 120.2
C6 C7 H7 119.9
C6 C7 C8 120.2(5)
C8 C7 H7 119.9
C7 C8 H8 119.7
C7 C8 C9 120.7(5)
C9 C8 H8 119.7
C4 C9 C8 119.2(5)
C4 C9 H9 120.4
C8 C9 H9 120.4
N1 C10 C11 109.8(6)
N1 C10 C12 108.4(5)
C12 C10 C11 103.7(8)
C13 C10 N1 110.3(5)
C13 C10 C11 110.3(8)
C13 C10 C12 114.2(7)
C10 C11 H11A 109.5
C10 C11 H11B 109.5
C10 C11 H11C 109.5
H11A C11 H11B 109.5
H11A C11 H11C 109.5
H11B C11 H11C 109.5
C10 C12 H12A 109.5
C10 C12 H12B 109.5
C10 C12 H12C 109.5
H12A C12 H12B 109.5
H12A C12 H12C 109.5
H12B C12 H12C 109.5
C10 C13 H13A 109.5
C10 C13 H13B 109.5
C10 C13 H13C 109.5
H13A C13 H13B 109.5
H13A C13 H13C 109.5
H13B C13 H13C 109.5
N2 C14 C15 108.8(4)
N2 C14 C16 109.1(4)
N2 C14 C17 109.7(4)
C15 C14 C16 107.9(4)
C17 C14 C15 110.2(4)
C17 C14 C16 111.1(4)
C14 C15 H15A 109.5
C14 C15 H15B 109.5
C14 C15 H15C 109.5
H15A C15 H15B 109.5
H15A C15 H15C 109.5
H15B C15 H15C 109.5
C14 C16 H16A 109.5
C14 C16 H16B 109.5
C14 C16 H16C 109.5
H16A C16 H16B 109.5
H16A C16 H16C 109.5
H16B C16 H16C 109.5
C14 C17 H17A 109.5
C14 C17 H17B 109.5
C14 C17 H17C 109.5
H17A C17 H17B 109.5
H17A C17 H17C 109.5
H17B C17 H17C 109.5
C2A N1A C10A 122.5(4)
C3A N1A C2A 109.9(4)
C3A N1A C10A 127.1(4)
C1A N2A C14A 126.2(4)
C2A N2A C1A 111.4(3)
C2A N2A C14A 121.9(4)
N2A C1A H1A 109.7
N2A C1A C3A 102.2(3)
N2A C1A C4A 115.9(3)
C3A C1A H1A 109.7
C3A C1A C4A 109.3(3)
C4A C1A H1A 109.7
O1A C2A N1A 123.8(4)
O1A C2A N2A 128.3(4)
N2A C2A N1A 107.9(4)
O2A C3A N1A 128.9(4)
O2A C3A C1A 123.8(4)
N1A C3A C1A 107.4(3)
C5A C4A C1A 120.1(4)
C9A C4A C1A 120.4(4)
C9A C4A C5A 119.4(4)
C4A C5A H5A 120.2
C4A C5A C6A 119.5(5)
C6A C5A H5A 120.2
C5A C6A H6A 119.7
C7A C6A C5A 120.7(5)
C7A C6A H6A 119.7
C6A C7A H7A 120.1
C6A C7A C8A 119.9(5)
C8A C7A H7A 120.1
C7A C8A H8A 120.0
C7A C8A C9A 120.1(5)
C9A C8A H8A 120.0
C4A C9A C8A 120.5(5)
C4A C9A H9A 119.8
C8A C9A H9A 119.8
N1A C10A C11A 108.0(4)
N1A C10A C12A 109.2(4)
N1A C10A C13A 110.4(4)
C11A C10A C12A 111.6(4)
C11A C10A C13A 110.2(4)
C13A C10A C12A 107.4(4)
C10A C11A H11D 109.5
C10A C11A H11E 109.5
C10A C11A H11F 109.5
H11D C11A H11E 109.5
H11D C11A H11F 109.5
H11E C11A H11F 109.5
C10A C12A H12D 109.5
C10A C12A H12E 109.5
C10A C12A H12F 109.5
H12D C12A H12E 109.5
H12D C12A H12F 109.5
H12E C12A H12F 109.5
C10A C13A H13D 109.5
C10A C13A H13E 109.5
C10A C13A H13F 109.5
H13D C13A H13E 109.5
H13D C13A H13F 109.5
H13E C13A H13F 109.5
N2A C14A C15A 108.4(4)
N2A C14A C16A 110.0(4)
N2A C14A C17A 109.2(4)
C16A C14A C15A 111.0(5)
C17A C14A C15A 109.3(5)
C17A C14A C16A 108.8(5)
C14A C15A H15D 109.5
C14A C15A H15E 109.5
C14A C15A H15F 109.5
H15D C15A H15E 109.5
H15D C15A H15F 109.5
H15E C15A H15F 109.5
C14A C16A H16D 109.5
C14A C16A H16E 109.5
C14A C16A H16F 109.5
H16D C16A H16E 109.5
H16D C16A H16F 109.5
H16E C16A H16F 109.5
C14A C17A H17D 109.5
C14A C17A H17E 109.5
C14A C17A H17F 109.5
H17D C17A H17E 109.5
H17D C17A H17F 109.5
H17E C17A H17F 109.5

loop_
_geom_bond_atom_site_label_1
_geom_bond_atom_site_label_2
_geom_bond_distance
O1 C2 1.208(6)
O2 C3 1.203(6)
N1 C2 1.410(6)
N1 C3 1.370(6)
N1 C10 1.505(6)
N2 C1 1.451(5)
N2 C2 1.360(6)
N2 C14 1.504(5)
C1 H1 1.0000
C1 C3 1.517(6)
C1 C4 1.515(6)
C4 C5 1.387(6)
C4 C9 1.384(7)
C5 H5 0.9500
C5 C6 1.388(7)
C6 H6 0.9500
C6 C7 1.370(9)
C7 H7 0.9500
C7 C8 1.379(9)
C8 H8 0.9500
C8 C9 1.399(8)
C9 H9 0.9500
C10 C11 1.547(11)
C10 C12 1.506(10)
C10 C13 1.439(10)
C11 H11A 0.9800
C11 H11B 0.9800
C11 H11C 0.9800
C12 H12A 0.9800
C12 H12B 0.9800
C12 H12C 0.9800
C13 H13A 0.9800
C13 H13B 0.9800
C13 H13C 0.9800
C14 C15 1.530(6)
C14 C16 1.544(6)
C14 C17 1.525(7)
C15 H15A 0.9800
C15 H15B 0.9800
C15 H15C 0.9800
C16 H16A 0.9800
C16 H16B 0.9800
C16 H16C 0.9800
C17 H17A 0.9800
C17 H17B 0.9800
C17 H17C 0.9800
O1A C2A 1.207(5)
O2A C3A 1.221(5)
N1A C2A 1.429(6)
N1A C3A 1.354(6)
N1A C10A 1.513(5)
N2A C1A 1.453(5)
N2A C2A 1.349(6)
N2A C14A 1.506(5)
C1A H1A 1.0000
C1A C3A 1.520(6)
C1A C4A 1.520(6)
C4A C5A 1.392(7)
C4A C9A 1.376(6)
C5A H5A 0.9500
C5A C6A 1.395(8)
C6A H6A 0.9500
C6A C7A 1.367(10)
C7A H7A 0.9500
C7A C8A 1.378(9)
C8A H8A 0.9500
C8A C9A 1.390(7)
C9A H9A 0.9500
C10A C11A 1.520(7)
C10A C12A 1.533(6)
C10A C13A 1.526(7)
C11A H11D 0.9800
C11A H11E 0.9800
C11A H11F 0.9800
C12A H12D 0.9800
C12A H12E 0.9800
C12A H12F 0.9800
C13A H13D 0.9800
C13A H13E 0.9800
C13A H13F 0.9800
C14A C15A 1.530(7)
C14A C16A 1.521(7)
C14A C17A 1.518(7)
C15A H15D 0.9800
C15A H15E 0.9800
C15A H15F 0.9800
C16A H16D 0.9800
C16A H16E 0.9800
C16A H16F 0.9800
C17A H17D 0.9800
C17A H17E 0.9800
C17A H17F 0.9800
